data_7125329
loop_
_publ_author_name
'Mai, Shaoyu'
'Luo, Yixin'
'Huang, Xianyun'
'Shu, Zhenghao'
'Li, Bingnan'
'Lan, Yu'
'Song, Qiuling'

_publ_section_title
;
 Diversity-oriented synthesis of imidazo[2,1-a]isoquinolines.
;
_journal_issue 73
_journal_name_full 'Chemical communications (Cambridge, England)'
_journal_page_first 10240
_journal_page_last 10243
_journal_paper_doi 10.1039/c8cc05390a
_journal_volume 54
_journal_year 2018
_chemical_formula_moiety 'C16 H12 N2 O2'
_chemical_formula_sum 'C16 H12 N2 O2'
_chemical_formula_weight 264.29
_space_group_crystal_system triclinic
_space_group_IT_number 2
_space_group_name_Hall '-P 1'
_space_group_name_H-M_alt 'P -1'
_symmetry_Int_Tables_number 2
_symmetry_space_group_name_Hall '-P 1'
_symmetry_space_group_name_H-M 'P -1'
_audit_block_doi 10.5517/ccdc.csd.cc1p4k2g
_audit_update_record
;
2017-06-01 deposited with the CCDC.
2018-07-18 downloaded from the CCDC.
;
_cell_angle_alpha 103.668(9)
_cell_angle_beta 90.921(9)
_cell_angle_gamma 102.650(9)
_cell_formula_units_Z 4
_cell_length_a 7.0483(8)
_cell_length_b 12.6910(13)
_cell_length_c 14.4533(15)
_cell_measurement_reflns_used 1528
_cell_measurement_temperature 294.83(16)
_cell_measurement_theta_max 24.2560
_cell_measurement_theta_min 3.2120
_cell_volume 1222.6(2)
_diffrn_ambient_temperature 294.83(16)
_diffrn_measured_fraction_theta_full 0.9991
_diffrn_measured_fraction_theta_max 0.9991
_diffrn_measurement_device_type agilent
_diffrn_radiation_type 'Mo K\a'
_diffrn_radiation_wavelength 0.71073
_diffrn_reflns_av_R_equivalents 0.0439
_diffrn_reflns_av_unetI/netI 0.0929
_diffrn_reflns_limit_h_max 9
_diffrn_reflns_limit_h_min -9
_diffrn_reflns_limit_k_max 17
_diffrn_reflns_limit_k_min -15
_diffrn_reflns_limit_l_max 18
_diffrn_reflns_limit_l_min -19
_diffrn_reflns_number 10130
_diffrn_reflns_theta_full 24.9977
_diffrn_reflns_theta_max 25.00
_diffrn_reflns_theta_min 2.91
_exptl_absorpt_coefficient_mu 0.097
_exptl_crystal_density_diffrn 1.4357
_exptl_crystal_description block
_exptl_crystal_F_000 552.2653
_exptl_crystal_recrystallization_method 'Re-crystallisation from solvent'
_refine_diff_density_max 0.3778
_refine_diff_density_min -0.3355
_refine_diff_density_rms 0.0939
_refine_ls_d_res_high 0.8409
_refine_ls_d_res_low 7.0040
_refine_ls_goodness_of_fit_ref 1.0541
_refine_ls_matrix_type full
_refine_ls_number_constraints 36
_refine_ls_number_parameters 379
_refine_ls_number_reflns 4294
_refine_ls_number_restraints 0
_refine_ls_restrained_S_all 1.0541
_refine_ls_R_factor_all 0.1206
_refine_ls_R_factor_gt 0.0624
_refine_ls_shift/su_max 0.0001
_refine_ls_shift/su_mean 0.0000
_refine_ls_structure_factor_coef Fsqd
_refine_ls_weighting_details 'w=1/[\s^2^(Fo^2^)+(0.0367P)^2^] where P=(Fo^2^+2Fc^2^)/3'
_refine_ls_weighting_scheme calc
_refine_ls_wR_factor_gt 0.1046
_refine_ls_wR_factor_ref 0.1270
_reflns_Friedel_coverage 0.0
_reflns_limit_h_max 8
_reflns_limit_h_min -8
_reflns_limit_k_max 14
_reflns_limit_k_min -15
_reflns_limit_l_max 17
_reflns_limit_l_min 0
_reflns_number_gt 2521
_reflns_number_total 4294
_reflns_threshold_expression I>=2u(I)
_cod_data_source_file c8cc05390a2.cif
_cod_data_source_block exp_3552
_cod_database_code 7125329

loop_
_space_group_symop_id
_space_group_symop_operation_xyz
1 x,y,z
2 -x,-y,-z

loop_
_atom_site_label
_atom_site_type_symbol
_atom_site_fract_x
_atom_site_fract_y
_atom_site_fract_z
_atom_site_U_iso_or_equiv
_atom_site_adp_type
_atom_site_occupancy
N2 N 0.2563(3) 0.57944(17) -0.04965(15) 0.0395(6) Uani 1.000000
N3 N 0.1911(3) 0.93776(18) 0.58544(17) 0.0462(6) Uani 1.000000
N4 N 0.2195(3) 0.39492(18) -0.10487(16) 0.0450(6) Uani 1.000000
N5 N 0.2445(3) 1.12150(18) 0.65020(18) 0.0514(7) Uani 1.000000
O6 O 0.1278(3) 0.75142(17) 0.53131(15) 0.0735(7) Uani 1.000000
C7 C 0.3652(4) 1.0951(3) 0.3002(2) 0.0522(8) Uani 1.000000
C8 C 0.2422(4) 0.4756(2) -0.02901(19) 0.0376(7) Uani 1.000000
C9 C 0.2379(4) 0.5586(2) -0.14932(19) 0.0407(7) Uani 1.000000
C10 C 0.3203(4) 0.9890(2) 0.3139(2) 0.0515(8) Uani 1.000000
H10 H 0.3175(4) 0.9282(2) 0.2628(2) 0.0618(10) Uiso 1.000000
C11 C 0.2560(4) 0.4684(2) 0.06851(18) 0.0378(7) Uani 1.000000
C13 C 0.2406(4) 1.0451(2) 0.5720(2) 0.0451(7) Uani 1.000000
C15 C 0.2789(4) 0.5638(2) 0.14117(19) 0.0404(7) Uani 1.000000
C16 C 0.3283(4) 1.1695(2) 0.4639(2) 0.0523(8) Uani 1.000000
H16 H 0.3306(4) 1.2305(2) 0.5147(2) 0.0627(10) Uiso 1.000000
C17 C 0.2795(4) 0.9723(2) 0.4033(2) 0.0448(8) Uani 1.000000
C18 C 0.2284(5) 0.8573(3) 0.4176(2) 0.0528(9) Uani 1.000000
C19 C 0.2155(4) 0.4444(2) -0.1814(2) 0.0422(7) Uani 1.000000
C20 C 0.2470(4) 0.3667(2) 0.0907(2) 0.0466(8) Uani 1.000000
H20 H 0.2314(4) 0.3022(2) 0.0419(2) 0.0559(9) Uiso 1.000000
C21 C 0.1933(4) 0.3947(2) -0.2776(2) 0.0503(8) Uani 1.000000
H21 H 0.1795(4) 0.3182(2) -0.3000(2) 0.0604(10) Uiso 1.000000
C22 C 0.2911(4) 0.5568(2) 0.2350(2) 0.0476(8) Uani 1.000000
H22 H 0.3064(4) 0.6209(2) 0.2843(2) 0.0572(9) Uiso 1.000000
C23 C 0.2832(4) 1.0622(2) 0.4786(2) 0.0440(7) Uani 1.000000
C24 C 0.2810(4) 0.4560(2) 0.2557(2) 0.0467(8) Uani 1.000000
O25 O 0.2929(4) 0.76505(17) -0.00644(15) 0.0884(8) Uani 1.000000
C26 C 0.1580(4) 0.9496(2) 0.6821(2) 0.0465(8) Uani 1.000000
C27 C 0.1929(4) 1.0639(2) 0.7204(2) 0.0493(8) Uani 1.000000
C28 C 0.2609(4) 0.3606(2) 0.1835(2) 0.0498(8) Uani 1.000000
H28 H 0.2570(4) 0.2925(2) 0.1979(2) 0.0597(10) Uiso 1.000000
C29 C 0.1045(4) 0.8738(2) 0.7368(2) 0.0561(9) Uani 1.000000
H29 H 0.0811(4) 0.7975(2) 0.7104(2) 0.0673(10) Uiso 1.000000
C30 C 0.2818(4) 0.6797(2) 0.0176(2) 0.0503(8) Uani 1.000000
C31 C 0.1770(4) 0.8415(2) 0.5146(2) 0.0521(8) Uani 1.000000
C32 C 0.3690(4) 1.1858(2) 0.3757(2) 0.0564(8) Uani 1.000000
H32 H 0.3992(4) 1.2575(2) 0.3665(2) 0.0677(10) Uiso 1.000000
C33 C 0.1921(4) 0.4613(3) -0.3396(2) 0.0564(9) Uani 1.000000
H33 H 0.1746(4) 0.4291(3) -0.4049(2) 0.0677(11) Uiso 1.000000
C34 C 0.2415(4) 0.6264(2) -0.2110(2) 0.0524(8) Uani 1.000000
H34 H 0.2599(4) 0.7032(2) -0.1889(2) 0.0629(10) Uiso 1.000000
C35 C 0.2165(4) 0.5752(3) -0.3072(2) 0.0553(9) Uani 1.000000
H35 H 0.2160(4) 0.6182(3) -0.3511(2) 0.0664(10) Uiso 1.000000
C36 C 0.1731(4) 1.1056(3) 0.8164(2) 0.0597(9) Uani 1.000000
H36 H 0.1944(4) 1.1819(3) 0.8428(2) 0.0716(11) Uiso 1.000000
C37 C 0.0875(4) 0.9168(3) 0.8320(2) 0.0652(10) Uani 1.000000
H37 H 0.0528(4) 0.8682(3) 0.8713(2) 0.0782(12) Uiso 1.000000
C38 C 0.1207(4) 1.0305(3) 0.8711(2) 0.0648(10) Uani 1.000000
H38 H 0.1072(4) 1.0565(3) 0.9359(2) 0.0777(11) Uiso 1.000000
C39 C 0.3097(5) 0.5361(3) 0.4232(2) 0.0770(11) Uani 1.000000
H39a H 0.2011(16) 0.5695(10) 0.4194(9) 0.1154(16) Uiso 1.000000
H39b H 0.313(3) 0.5143(4) 0.4824(2) 0.1154(16) Uiso 1.000000
H39c H 0.4286(15) 0.5889(8) 0.4201(9) 0.1154(16) Uiso 1.000000
C40 C 0.4029(5) 1.0315(3) 0.1331(2) 0.0773(11) Uani 1.000000
H40a H 0.440(3) 1.0618(3) 0.0795(4) 0.1160(16) Uiso 1.000000
H40b H 0.492(2) 0.9880(11) 0.1447(6) 0.1160(16) Uiso 1.000000
H40c H 0.2735(8) 0.9851(11) 0.1198(9) 0.1160(16) Uiso 1.000000
O43 O 0.4071(3) 1.12033(17) 0.21560(16) 0.0673(6) Uani 1.000000
O1 O 0.2903(3) 0.44097(17) 0.34591(14) 0.0629(6) Uani 1.000000
H18a H 0.314(4) 0.809(2) 0.3922(18) 0.062(9) Uiso 1.000000
C1 C 0.2932(5) 0.6742(2) 0.1197(2) 0.0535(9) Uani 1.000000
H18b H 0.134(4) 0.806(2) 0.369(2) 0.067(10) Uiso 1.000000
H1a H 0.373(4) 0.742(2) 0.1650(17) 0.045(8) Uiso 1.000000
H1b H 0.242(3) 0.7395(16) 0.1703(13) 0.008(5) Uiso 1.000000

loop_
_atom_site_aniso_label
_atom_site_aniso_U_11
_atom_site_aniso_U_22
_atom_site_aniso_U_33
_atom_site_aniso_U_12
_atom_site_aniso_U_13
_atom_site_aniso_U_23
N2 0.0437(16) 0.0319(14) 0.0431(15) 0.0090(11) 0.0042(11) 0.0089(11)
N3 0.0415(16) 0.0280(14) 0.0686(18) 0.0103(11) -0.0005(13) 0.0089(13)
N4 0.0510(17) 0.0361(14) 0.0470(15) 0.0091(11) 0.0067(12) 0.0093(13)
N5 0.0483(17) 0.0364(15) 0.0670(18) 0.0105(12) 0.0022(13) 0.0075(14)
O6 0.0911(19) 0.0317(13) 0.0952(18) 0.0099(12) 0.0142(14) 0.0139(12)
C7 0.041(2) 0.052(2) 0.066(2) 0.0143(15) -0.0022(16) 0.0165(19)
C8 0.0353(18) 0.0291(16) 0.0484(19) 0.0077(12) 0.0091(14) 0.0087(15)
C9 0.0398(19) 0.0417(18) 0.0414(18) 0.0094(14) 0.0064(14) 0.0114(15)
C10 0.046(2) 0.0404(19) 0.065(2) 0.0151(15) -0.0042(16) 0.0038(17)
C11 0.0368(18) 0.0363(17) 0.0418(18) 0.0088(13) 0.0060(14) 0.0118(15)
C13 0.0343(19) 0.0316(17) 0.068(2) 0.0091(13) -0.0032(15) 0.0083(16)
C15 0.0372(19) 0.0370(17) 0.0455(18) 0.0069(13) 0.0040(14) 0.0090(15)
C16 0.049(2) 0.0363(19) 0.067(2) 0.0078(14) -0.0066(17) 0.0062(17)
C17 0.0345(18) 0.0343(17) 0.065(2) 0.0111(13) -0.0076(15) 0.0078(16)
C18 0.054(2) 0.0320(19) 0.065(2) 0.0092(16) -0.0100(19) -0.0002(17)
C19 0.043(2) 0.0415(18) 0.0419(19) 0.0110(14) 0.0061(14) 0.0087(15)
C20 0.052(2) 0.0368(18) 0.050(2) 0.0094(14) 0.0055(15) 0.0081(15)
C21 0.054(2) 0.0432(19) 0.050(2) 0.0103(15) 0.0069(16) 0.0047(16)
C22 0.052(2) 0.0440(19) 0.048(2) 0.0160(15) 0.0053(15) 0.0086(16)
C23 0.0343(18) 0.0340(17) 0.062(2) 0.0092(13) -0.0050(15) 0.0086(16)
C24 0.044(2) 0.052(2) 0.047(2) 0.0147(15) 0.0093(15) 0.0147(17)
O25 0.168(3) 0.0364(14) 0.0630(15) 0.0225(15) 0.0033(15) 0.0165(12)
C26 0.0353(19) 0.0374(18) 0.067(2) 0.0101(13) 0.0033(16) 0.0114(17)
C27 0.040(2) 0.0366(18) 0.071(2) 0.0113(14) 0.0061(16) 0.0104(17)
C28 0.055(2) 0.0426(19) 0.059(2) 0.0142(15) 0.0092(16) 0.0236(17)
C29 0.049(2) 0.0407(19) 0.080(2) 0.0123(15) 0.0042(18) 0.0156(19)
C30 0.064(2) 0.0314(18) 0.054(2) 0.0101(15) 0.0047(16) 0.0073(16)
C31 0.041(2) 0.0344(19) 0.080(2) 0.0122(14) 0.0002(17) 0.0087(18)
C32 0.052(2) 0.041(2) 0.077(2) 0.0109(15) -0.0043(18) 0.0182(19)
C33 0.063(2) 0.063(2) 0.047(2) 0.0209(18) 0.0084(17) 0.0128(18)
C34 0.058(2) 0.0461(19) 0.057(2) 0.0139(15) 0.0099(17) 0.0181(17)
C35 0.060(2) 0.062(2) 0.053(2) 0.0212(17) 0.0144(17) 0.0244(18)
C36 0.053(2) 0.048(2) 0.074(2) 0.0133(16) 0.0067(18) 0.0062(19)
C37 0.062(2) 0.057(2) 0.083(3) 0.0142(18) 0.013(2) 0.028(2)
C38 0.062(2) 0.064(2) 0.069(2) 0.0145(18) 0.0100(19) 0.017(2)
C39 0.109(3) 0.089(3) 0.040(2) 0.038(2) 0.009(2) 0.015(2)
C40 0.074(3) 0.088(3) 0.070(2) 0.028(2) 0.010(2) 0.009(2)
O43 0.0725(17) 0.0628(15) 0.0711(16) 0.0187(12) 0.0066(13) 0.0221(13)
O1 0.0815(17) 0.0679(15) 0.0473(14) 0.0264(12) 0.0088(12) 0.0210(12)
C1 0.086(3) 0.0321(18) 0.0364(19) 0.0100(17) -0.0007(18) 0.0003(15)

loop_
_atom_type_symbol
_atom_type_scat_dispersion_real
_atom_type_scat_dispersion_imag
_atom_type_scat_Cromer_Mann_a1
_atom_type_scat_Cromer_Mann_a2
_atom_type_scat_Cromer_Mann_a3
_atom_type_scat_Cromer_Mann_a4
_atom_type_scat_Cromer_Mann_b1
_atom_type_scat_Cromer_Mann_b2
_atom_type_scat_Cromer_Mann_b3
_atom_type_scat_Cromer_Mann_b4
_atom_type_scat_Cromer_Mann_c
_atom_type_scat_source
_atom_type_scat_dispersion_source
H 0.00000 0.00000 0.49300 0.32291 0.14019 0.04081 10.51090 26.12570 3.14236 57.79970 0.0030380000826 'International Tables Volume C Table 6.1.1.4 (pp. 500-502)' 'Henke, Gullikson and Davis, At. Data and Nucl. Data Tables, 1993, 54, 2'
C 0.00347 0.00161 2.31000 1.02000 1.58860 0.86500 20.84390 10.20750 0.56870 51.65120 0.215599998832 'International Tables Volume C Table 6.1.1.4 (pp. 500-502)' 'Henke, Gullikson and Davis, At. Data and Nucl. Data Tables, 1993, 54, 2'
O 0.01158 0.00611 3.04850 2.28680 1.54630 0.86700 13.27710 5.70110 0.32390 32.90890 0.250800013542 'International Tables Volume C Table 6.1.1.4 (pp. 500-502)' 'Henke, Gullikson and Davis, At. Data and Nucl. Data Tables, 1993, 54, 2'
N 0.00653 0.00323 12.21260 3.13220 2.01250 1.16630 0.00570 9.89330 28.99750 0.58260 -11.5290002823 'International Tables Volume C Table 6.1.1.4 (pp. 500-502)' 'Henke, Gullikson and Davis, At. Data and Nucl. Data Tables, 1993, 54, 2'

loop_
_geom_angle_atom_site_label_1
_geom_angle_atom_site_label_2
_geom_angle_atom_site_label_3
_geom_angle
C9 N2 C8 106.1(2)
C30 N2 C8 125.1(2)
C30 N2 C9 128.9(2)
C26 N3 C13 106.2(2)
C31 N3 C13 124.9(3)
C31 N3 C26 128.9(2)
C19 N4 C8 105.5(2)
C27 N5 C13 105.4(2)
C32 C7 C10 120.1(3)
O43 C7 C10 124.9(3)
O43 C7 C32 114.9(3)
N4 C8 N2 112.7(2)
C11 C8 N2 119.9(2)
C11 C8 N4 127.4(3)
C19 C9 N2 104.7(2)
C34 C9 N2 133.1(3)
C34 C9 C19 122.2(3)
C17 C10 C7 120.4(3)
C15 C11 C8 119.6(2)
C20 C11 C8 121.0(2)
C20 C11 C15 119.5(2)
N5 C13 N3 112.9(3)
C23 C13 N3 120.2(3)
C23 C13 N5 126.9(3)
C22 C15 C11 119.6(3)
C1 C15 C11 120.8(2)
C1 C15 C22 119.6(2)
C32 C16 C23 120.7(3)
C18 C17 C10 120.2(3)
C23 C17 C10 119.7(3)
C23 C17 C18 120.1(3)
C31 C18 C17 119.0(3)
C9 C19 N4 111.0(2)
C21 C19 N4 128.7(3)
C21 C19 C9 120.3(3)
C28 C20 C11 120.6(3)
C33 C21 C19 118.0(3)
C24 C22 C15 120.2(3)
C16 C23 C13 120.6(3)
C17 C23 C13 119.9(3)
C17 C23 C16 119.5(3)
C28 C24 C22 120.5(3)
O1 C24 C22 124.3(3)
O1 C24 C28 115.1(3)
C27 C26 N3 104.9(2)
C29 C26 N3 132.9(3)
C29 C26 C27 122.3(3)
C26 C27 N5 110.7(3)
C36 C27 N5 128.9(3)
C36 C27 C26 120.3(3)
C24 C28 C20 119.6(3)
C37 C29 C26 116.7(3)
O25 C30 N2 120.7(3)
C1 C30 N2 116.0(3)
C1 C30 O25 123.3(3)
O6 C31 N3 121.0(3)
C18 C31 N3 115.9(3)
C18 C31 O6 123.2(3)
C16 C32 C7 119.6(3)
C35 C33 C21 121.4(3)
C35 C34 C9 116.9(3)
C34 C35 C33 121.3(3)
C38 C36 C27 117.6(3)
C38 C37 C29 121.7(3)
C37 C38 C36 121.5(3)
C40 O43 C7 118.8(2)
C39 O1 C24 117.7(2)
C30 C1 C15 118.6(3)

loop_
_geom_bond_atom_site_label_1
_geom_bond_atom_site_label_2
_geom_bond_distance
N2 C30 1.381(3)
N2 C9 1.400(3)
N2 C8 1.402(3)
N3 C31 1.380(3)
N3 C13 1.391(3)
N3 C26 1.399(3)
N4 C8 1.292(3)
N4 C19 1.397(3)
N5 C13 1.299(3)
N5 C27 1.394(3)
O6 C31 1.202(3)
C7 O43 1.356(3)
C7 C10 1.376(4)
C7 C32 1.381(4)
C8 C11 1.437(3)
C9 C34 1.375(4)
C9 C19 1.386(3)
C10 C17 1.381(4)
C11 C15 1.379(3)
C11 C20 1.391(3)
C13 C23 1.443(4)
C15 C22 1.383(3)
C15 C1 1.488(4)
C16 C32 1.363(4)
C16 C23 1.396(3)
C17 C23 1.374(3)
C17 C18 1.490(4)
C18 C31 1.501(4)
C19 C21 1.376(3)
C20 C28 1.364(3)
C21 C33 1.370(4)
C22 C24 1.369(3)
C24 O1 1.364(3)
C24 C28 1.378(4)
O25 C30 1.200(3)
C26 C29 1.378(4)
C26 C27 1.389(3)
C27 C36 1.383(4)
C29 C37 1.373(4)
C30 C1 1.496(4)
C33 C35 1.382(4)
C34 C35 1.378(4)
C36 C38 1.372(4)
C37 C38 1.386(4)
C39 O1 1.418(3)
C40 O43 1.429(3)
